data_7127124
loop_
_publ_author_name
'Gao, Yajun'
'Zhang, Mingxing'
'Chen, Cong'
'Zhang, Yong'
'Gu, Yuming'
'Wang, Qian'
'Zhang, Wenwei'
'Pan, Yi'
'Ma, Jing'
'Bai, Junfeng'

_publ_section_title
;
 A low symmetry cluster meets a low symmetry ligand to sharply boost MOF
 thermal stability.
;
_journal_issue 80
_journal_name_full 'Chemical communications (Cambridge, England)'
_journal_page_first 11985
_journal_page_last 11988
_journal_paper_doi 10.1039/d0cc04543h
_journal_volume 56
_journal_year 2020
_chemical_formula_moiety 'C58 H42 Co4 N6 O18'
_chemical_formula_sum 'C58 H42 Co4 N6 O18'
_chemical_formula_weight 1346.70
_space_group_crystal_system triclinic
_space_group_IT_number 1
_space_group_name_Hall 'P 1'
_space_group_name_H-M_alt 'P 1'
_atom_sites_solution_hydrogens geom
_audit_creation_method SHELXL-2014/7
_audit_update_record
;
2020-08-04 deposited with the CCDC.	2020-08-26 downloaded from the CCDC.
;
_cell_angle_alpha 105.643(16)
_cell_angle_beta 103.514(15)
_cell_angle_gamma 90.658(14)
_cell_formula_units_Z 1
_cell_length_a 10.298(10)
_cell_length_b 10.352(10)
_cell_length_c 17.615(17)
_cell_measurement_reflns_used 4434
_cell_measurement_temperature 296(2)
_cell_measurement_theta_max 25.658
_cell_measurement_theta_min 2.4775
_cell_volume 1753(3)
_computing_cell_refinement 'Bruker SAINT'
_computing_data_collection 'Bruker APEX2'
_computing_data_reduction 'Bruker SAINT'
_computing_molecular_graphics Diamond
_computing_publication_material 'Bruker SHELXTL'
_computing_structure_refinement 'SHELXL-2014/7 (Sheldrick, 2014)'
_computing_structure_solution 'SHELXS-97 (Sheldrick 2008)'
_diffrn_ambient_temperature 296(2)
_diffrn_measured_fraction_theta_full 0.973
_diffrn_measured_fraction_theta_max 0.954
_diffrn_measurement_device_type 'Bruker APEX-II CCD'
_diffrn_measurement_method '\f and \w scans'
_diffrn_radiation_type MoK\a
_diffrn_radiation_wavelength 0.71073
_diffrn_reflns_av_R_equivalents 0.0704
_diffrn_reflns_av_unetI/netI 0.1460
_diffrn_reflns_Laue_measured_fraction_full 0.973
_diffrn_reflns_Laue_measured_fraction_max 0.954
_diffrn_reflns_limit_h_max 13
_diffrn_reflns_limit_h_min -13
_diffrn_reflns_limit_k_max 13
_diffrn_reflns_limit_k_min -13
_diffrn_reflns_limit_l_max 23
_diffrn_reflns_limit_l_min -22
_diffrn_reflns_number 15160
_diffrn_reflns_point_group_measured_fraction_full 0.721
_diffrn_reflns_point_group_measured_fraction_max 0.689
_diffrn_reflns_theta_full 25.242
_diffrn_reflns_theta_max 27.809
_diffrn_reflns_theta_min 2.050
_exptl_absorpt_coefficient_mu 0.995
_exptl_absorpt_correction_T_max 0.879
_exptl_absorpt_correction_T_min 0.836
_exptl_absorpt_correction_type multi-scan
_exptl_crystal_colour purple
_exptl_crystal_density_diffrn 1.276
_exptl_crystal_description block
_exptl_crystal_F_000 684
_exptl_crystal_size_max 0.200
_exptl_crystal_size_mid 0.150
_exptl_crystal_size_min 0.130
_refine_diff_density_max 1.710
_refine_diff_density_min -1.058
_refine_diff_density_rms 0.170
_refine_ls_abs_structure_details
;
 Flack x determined using 1790 quotients [(I+)-(I-)]/[(I+)+(I-)]
 (Parsons, Flack and Wagner, Acta Cryst. B69 (2013) 249-259).
;
_refine_ls_abs_structure_Flack 0.16(2)
_refine_ls_extinction_method none
_refine_ls_goodness_of_fit_ref 1.035
_refine_ls_hydrogen_treatment constr
_refine_ls_matrix_type full
_refine_ls_number_parameters 755
_refine_ls_number_reflns 11462
_refine_ls_number_restraints 1238
_refine_ls_restrained_S_all 1.007
_refine_ls_R_factor_all 0.1179
_refine_ls_R_factor_gt 0.0907
_refine_ls_shift/su_max 0.078
_refine_ls_shift/su_mean 0.003
_refine_ls_structure_factor_coef Fsqd
_refine_ls_weighting_details 'w=1/[\s^2^(Fo^2^)+(0.1600P)^2^+0.2108P] where P=(Fo^2^+2Fc^2^)/3'
_refine_ls_weighting_scheme calc
_refine_ls_wR_factor_gt 0.2318
_refine_ls_wR_factor_ref 0.2610
_reflns_Friedel_coverage 0.446
_reflns_Friedel_fraction_full 0.470
_reflns_Friedel_fraction_max 0.425
_reflns_number_gt 8214
_reflns_number_total 11462
_reflns_threshold_expression 'I > 2\s(I)'
_cod_data_source_file d0cc04543h2.cif
_cod_data_source_block 1_a_sq
_cod_depositor_comments
;
The following automatic conversions were performed:

data item '_exptl_absorpt_correction_type' value 'multi-Scan' was
changed to 'multi-scan' in accordance with the
/home/data/users/saulius/crontab/automatic-downloads/rss-feeds/RSC/lib/dictionaries/cif_core.dic
dictionary named 'cif_core.dic' version 2.4.2 last updated on
2011-04-26.

Automatic conversion script
Id: cif_fix_values 7556 2019-12-06 15:28:31Z antanas 

 Adding full bibliography for 7127124--7127126.cif.
;
_cod_database_code 7127124
_shelx_shelxl_version_number 2014/7
_shelx_space_group_comment
;
The symmetry employed for this shelxl refinement is uniquely defined
by the following loop, which should always be used as a source of
symmetry information in preference to the above space-group names.
They are only intended as comments.
;
_shelx_estimated_absorpt_t_min 0.826
_shelx_estimated_absorpt_t_max 0.882

loop_
_space_group_symop_operation_xyz
'x, y, z'

loop_
_atom_site_label
_atom_site_type_symbol
_atom_site_fract_x
_atom_site_fract_y
_atom_site_fract_z
_atom_site_U_iso_or_equiv
_atom_site_adp_type
_atom_site_occupancy
_atom_site_site_symmetry_order
_atom_site_calc_flag
_atom_site_refinement_flags_posn
_atom_site_refinement_flags_adp
_atom_site_refinement_flags_occupancy
_atom_site_disorder_assembly
_atom_site_disorder_group
Co1 Co 0.21107(14) 0.25783(14) 0.41176(11) 0.0303(4) Uani 1 1 d . . . . .
Co2 Co 0.41092(13) 0.01614(13) 0.33833(10) 0.0274(4) Uani 1 1 d . . . . .
Co3 Co 0.75860(13) 0.67485(13) 0.84215(10) 0.0267(4) Uani 1 1 d . . . . .
Co4 Co 1.00180(13) 0.47397(13) 0.89717(10) 0.0278(4) Uani 1 1 d . . . . .
C1 C 0.7256(16) -0.3830(13) 0.6543(10) 0.046(3) Uani 1 1 d . U . . .
H1 H 0.7524 -0.4672 0.6577 0.056 Uiso 1 1 calc R U . . .
C2 C 0.6962(16) -0.3557(14) 0.5780(10) 0.050(3) Uani 1 1 d . U . . .
H2 H 0.7000 -0.4217 0.5309 0.060 Uiso 1 1 calc R U . . .
C3 C 0.6613(15) -0.2262(13) 0.5754(10) 0.045(2) Uani 1 1 d . U . . .
H3 H 0.6394 -0.2073 0.5254 0.054 Uiso 1 1 calc R U . . .
C4 C 0.6845(13) -0.1622(11) 0.7170(9) 0.037(2) Uani 1 1 d . U . . .
H4 H 0.6804 -0.0959 0.7639 0.044 Uiso 1 1 calc R U . . .
C5 C 0.6585(14) -0.1283(12) 0.6433(9) 0.038(2) Uani 1 1 d . U . . .
C6 C 0.6290(13) 0.0142(11) 0.6447(9) 0.0346(19) Uani 1 1 d . U . . .
C7 C 0.6954(13) 0.1162(11) 0.7042(8) 0.0327(19) Uani 1 1 d . U . . .
H7 H 0.7604 0.0993 0.7461 0.039 Uiso 1 1 calc R U . . .
C8 C 0.6702(12) 0.2517(10) 0.7058(8) 0.0298(18) Uani 1 1 d . U . . .
C9 C 0.5712(11) 0.2739(11) 0.6465(8) 0.0308(19) Uani 1 1 d . U . . .
H9 H 0.5503 0.3616 0.6481 0.037 Uiso 1 1 calc R U . . .
C10 C 0.5260(13) 0.0352(11) 0.5832(9) 0.0342(19) Uani 1 1 d . U . . .
H10 H 0.4756 -0.0374 0.5432 0.041 Uiso 1 1 calc R U . . .
C11 C 0.4994(12) 0.1671(11) 0.5824(8) 0.0315(19) Uani 1 1 d . U . . .
C13 C 0.4004(12) 0.1962(12) 0.5125(9) 0.0329(19) Uani 1 1 d . U . . .
C14 C -0.6322(13) -0.0036(15) 0.1550(9) 0.042(3) Uani 1 1 d . U . . .
H14 H -0.7190 0.0128 0.1596 0.051 Uiso 1 1 calc R U . . .
C15 C -0.5999(13) -0.0128(15) 0.0780(10) 0.044(2) Uani 1 1 d . U . . .
H15 H -0.6603 0.0067 0.0351 0.053 Uiso 1 1 calc R U . . .
C16 C -0.4750(13) -0.0519(15) 0.0724(9) 0.042(2) Uani 1 1 d . U . . .
H16 H -0.4544 -0.0730 0.0220 0.051 Uiso 1 1 calc R U . . .
C17 C -0.4253(12) -0.0479(13) 0.2124(9) 0.037(2) Uani 1 1 d . U . . .
H17 H -0.3655 -0.0621 0.2573 0.044 Uiso 1 1 calc R U . . .
C18 C -0.3823(12) -0.0605(14) 0.1377(9) 0.038(2) Uani 1 1 d . U . . .
C19 C -0.2434(12) -0.0934(13) 0.1355(8) 0.0343(19) Uani 1 1 d . U . . .
C20 C -0.2172(11) -0.1966(12) 0.0708(8) 0.0325(19) Uani 1 1 d . U . . .
H20 H -0.2864 -0.2470 0.0288 0.039 Uiso 1 1 calc R U . . .
C21 C -0.1355(11) -0.0240(12) 0.2011(8) 0.0331(19) Uani 1 1 d . U . . .
H21 H -0.1538 0.0390 0.2454 0.040 Uiso 1 1 calc R U . . .
C22 C -0.0815(11) -0.2200(12) 0.0725(8) 0.031(2) Uani 1 1 d . U . . .
C23 C -0.0053(11) -0.0478(12) 0.2006(8) 0.0308(19) Uani 1 1 d . U . . .
C24 C 0.0237(11) -0.1517(11) 0.1380(8) 0.0295(19) Uani 1 1 d . U . . .
H24 H 0.1113 -0.1747 0.1402 0.035 Uiso 1 1 calc R U . . .
C25 C -0.0517(11) -0.3305(12) 0.0061(8) 0.029(2) Uani 1 1 d . U . . .
C26 C 0.1051(11) 0.0274(12) 0.2704(8) 0.030(2) Uani 1 1 d . U . . .
C27 C 0.7569(12) 0.3675(11) 0.7713(8) 0.030(2) Uani 1 1 d . U . . .
C28 C 1.2219(16) 1.3948(16) 0.8021(12) 0.053(3) Uani 1 1 d . U . . .
H28 H 1.2016 1.4741 0.7883 0.063 Uiso 1 1 calc R U . . .
C29 C 1.3164(16) 1.3164(16) 0.7676(12) 0.056(3) Uani 1 1 d . U . . .
H29 H 1.3634 1.3462 0.7356 0.067 Uiso 1 1 calc R U . . .
C30 C 1.1784(12) 1.2370(12) 0.8634(9) 0.0338(19) Uani 1 1 d . U . . .
H30 H 1.1320 1.2083 0.8960 0.041 Uiso 1 1 calc R U . . .
C31 C 1.3359(15) 1.1922(15) 0.7838(11) 0.051(2) Uani 1 1 d . U . . .
H31 H 1.4003 1.1401 0.7641 0.061 Uiso 1 1 calc R U . . .
C32 C 1.2627(13) 1.1447(13) 0.8279(10) 0.042(2) Uani 1 1 d . U . . .
C33 C 1.2739(13) 1.0148(13) 0.8466(10) 0.041(2) Uani 1 1 d . U . . .
C34 C 1.1584(12) 0.9396(12) 0.8494(10) 0.038(2) Uani 1 1 d . U . . .
H34 H 1.0783 0.9809 0.8459 0.046 Uiso 1 1 calc R U . . .
C35 C 1.3896(13) 0.9548(13) 0.8541(10) 0.040(2) Uani 1 1 d . U . . .
H35 H 1.4661 1.0008 0.8519 0.048 Uiso 1 1 calc R U . . .
C36 C 1.1571(12) 0.8132(12) 0.8565(9) 0.037(2) Uani 1 1 d . U . . .
C37 C 1.3996(13) 0.8268(12) 0.8651(10) 0.039(2) Uani 1 1 d . U . . .
C38 C 1.2903(13) 0.7602(13) 0.8680(10) 0.041(2) Uani 1 1 d . U . . .
H38 H 1.2984 0.6764 0.8777 0.049 Uiso 1 1 calc R U . . .
C39 C 1.5348(15) 0.7636(14) 0.8699(11) 0.049(3) Uani 1 1 d . U . . .
C40 C 1.0426(12) 0.7356(12) 0.8539(9) 0.035(2) Uani 1 1 d . U . . .
C41 C 0.9867(17) 0.6693(17) 0.4160(12) 0.062(3) Uani 1 1 d . U . . .
H41 H 0.9464 0.7497 0.4181 0.074 Uiso 1 1 calc R U . . .
C42 C 1.1836(17) 0.5553(17) 0.4306(12) 0.060(3) Uani 1 1 d . U . . .
H42 H 1.2766 0.5564 0.4430 0.072 Uiso 1 1 calc R U . . .
C43 C 1.1314(17) 0.6671(17) 0.4337(11) 0.062(3) Uani 1 1 d . U . . .
H43 H 1.1856 0.7465 0.4472 0.074 Uiso 1 1 calc R U . . .
C44 C 0.9790(13) 0.4331(14) 0.3906(11) 0.045(2) Uani 1 1 d . U . . .
H44 H 0.9296 0.3501 0.3721 0.054 Uiso 1 1 calc R U . . .
C45 C 0.9093(14) 0.5473(14) 0.3958(11) 0.048(2) Uani 1 1 d . U . . .
C46 C 0.7606(13) 0.5416(13) 0.3745(10) 0.041(2) Uani 1 1 d . U . . .
C47 C 0.6934(12) 0.6595(13) 0.3693(10) 0.040(2) Uani 1 1 d . U . . .
H47 H 0.7438 0.7372 0.3733 0.048 Uiso 1 1 calc R U . . .
C48 C 0.6832(11) 0.4249(12) 0.3678(10) 0.036(2) Uani 1 1 d . U . . .
H48 H 0.7248 0.3466 0.3708 0.043 Uiso 1 1 calc R U . . .
C49 C 0.5424(11) 0.4246(12) 0.3564(9) 0.035(2) Uani 1 1 d . U . . .
C50 C 0.5606(12) 0.6630(12) 0.3589(10) 0.037(2) Uani 1 1 d . U . . .
C51 C 0.4806(12) 0.5419(13) 0.3486(10) 0.038(2) Uani 1 1 d . U . . .
H51 H 0.3877 0.5414 0.3368 0.045 Uiso 1 1 calc R U . . .
C52 C 0.4944(14) 0.7922(15) 0.3548(11) 0.047(3) Uani 1 1 d . U . . .
C53 C 0.4634(12) 0.3014(12) 0.3565(9) 0.034(2) Uani 1 1 d . U . . .
C54 C 0.0668(18) 0.153(2) 0.5182(11) 0.096(3) Uani 1 1 d D U . . .
H54 H 0.1334 0.0945 0.5250 0.115 Uiso 1 1 calc R U . . .
C58 C -0.135(2) 0.248(2) 0.5429(17) 0.096(3) Uani 1 1 d D U . . .
H58A H -0.1513 0.2564 0.4887 0.144 Uiso 1 1 calc R U . . .
H58B H -0.0945 0.3310 0.5811 0.144 Uiso 1 1 calc R U . . .
H58C H -0.2189 0.2258 0.5537 0.144 Uiso 1 1 calc R U . . .
C59 C -0.050(2) 0.057(2) 0.5990(15) 0.096(3) Uani 1 1 d D U . . .
H59A H -0.0529 -0.0348 0.5668 0.144 Uiso 1 1 calc R U . . .
H59B H -0.1276 0.0689 0.6207 0.144 Uiso 1 1 calc R U . . .
H59C H 0.0293 0.0766 0.6429 0.144 Uiso 1 1 calc R U . . .
C60 C 0.904(2) 0.297(2) 0.9752(12) 0.120(4) Uani 1 1 d D U . . .
H60 H 0.8209 0.3242 0.9538 0.144 Uiso 1 1 calc R U . . .
C61 C 1.041(2) 0.132(3) 1.023(2) 0.120(4) Uani 1 1 d D U . . .
H61A H 1.0600 0.0841 0.9725 0.181 Uiso 1 1 calc R U . . .
H61B H 1.0429 0.0715 1.0565 0.181 Uiso 1 1 calc R U . . .
H61C H 1.1078 0.2053 1.0509 0.181 Uiso 1 1 calc R U . . .
C62 C 0.792(2) 0.103(3) 0.994(2) 0.120(4) Uani 1 1 d D U . . .
H62A H 0.7230 0.1596 1.0087 0.181 Uiso 1 1 calc R U . . .
H62B H 0.8081 0.0423 1.0275 0.181 Uiso 1 1 calc R U . . .
H62C H 0.7642 0.0532 0.9382 0.181 Uiso 1 1 calc R U . . .
N1 N 0.7154(11) -0.2873(9) 0.7237(7) 0.037(2) Uani 1 1 d . U . . .
N2 N -0.5446(10) -0.0176(12) 0.2173(8) 0.038(3) Uani 1 1 d . . . . .
N3 N 1.1579(10) 1.3588(10) 0.8557(9) 0.043(3) Uani 1 1 d . . . . .
N4 N 1.1117(11) 0.4339(12) 0.4103(10) 0.052(4) Uani 1 1 d . . . . .
N5 N -0.0478(17) 0.1426(18) 0.5508(11) 0.086(5) Uani 1 1 d D U . . .
N6 N 0.9088(17) 0.1830(18) 1.0075(13) 0.092(6) Uani 1 1 d D U . . .
O1 O 0.3473(8) 0.0982(8) 0.4496(6) 0.035(2) Uani 1 1 d . . . . .
O2 O 0.3646(10) 0.3140(10) 0.5203(7) 0.048(3) Uani 1 1 d . . . . .
O3 O 0.2196(8) -0.0102(9) 0.2736(6) 0.037(2) Uani 1 1 d . . . . .
O4 O 0.0747(9) 0.1375(9) 0.3177(6) 0.040(2) Uani 1 1 d . . . . .
O5 O 0.5245(8) 0.1983(8) 0.3643(7) 0.039(2) Uani 1 1 d . . . . .
O6 O 0.3376(8) 0.3114(10) 0.3498(8) 0.047(3) Uani 1 1 d . . . . .
O7 O -0.1451(8) -0.3905(8) -0.0558(5) 0.0308(19) Uani 1 1 d . . . . .
O8 O 0.0651(8) -0.3647(10) 0.0099(7) 0.044(2) Uani 1 1 d . . . . .
O9 O 0.3664(10) 0.7886(11) 0.3376(10) 0.068(4) Uani 1 1 d . . . . .
O10 O 0.5635(10) 0.8930(9) 0.3706(7) 0.046(3) Uani 1 1 d . . . . .
O11 O 0.7127(11) 0.4809(8) 0.7788(6) 0.045(2) Uani 1 1 d . . . . .
O12 O 0.8640(8) 0.3385(8) 0.8127(7) 0.042(2) Uani 1 1 d . . . . .
O13 O 0.9319(8) 0.7949(8) 0.8629(6) 0.037(2) Uani 1 1 d . . . . .
O14 O 1.0426(11) 0.6060(8) 0.8355(7) 0.047(3) Uani 1 1 d . . . . .
O15 O 1.5339(13) 0.6413(11) 0.8633(11) 0.084(5) Uani 1 1 d . U . . .
O16 O 1.6339(10) 0.8286(12) 0.8724(8) 0.054(3) Uani 1 1 d . . . . .
O17 O 0.0796(12) 0.2336(13) 0.4832(8) 0.062(3) Uani 1 1 d D U . . .
O18 O 1.0025(11) 0.3565(11) 0.9749(7) 0.050(2) Uani 1 1 d D U . . .

loop_
_atom_site_aniso_label
_atom_site_aniso_U_11
_atom_site_aniso_U_22
_atom_site_aniso_U_33
_atom_site_aniso_U_23
_atom_site_aniso_U_13
_atom_site_aniso_U_12
Co1 0.0187(7) 0.0250(7) 0.0401(11) 0.0022(7) 0.0012(7) 0.0038(6)
Co2 0.0144(6) 0.0217(7) 0.0429(11) 0.0060(6) 0.0041(7) 0.0061(5)
Co3 0.0209(7) 0.0124(6) 0.0425(10) 0.0047(6) 0.0029(7) 0.0039(5)
Co4 0.0201(7) 0.0147(6) 0.0433(11) 0.0032(6) 0.0032(7) 0.0038(5)
C1 0.062(5) 0.025(4) 0.047(6) 0.005(4) 0.009(5) 0.002(4)
C2 0.063(6) 0.031(5) 0.049(6) 0.003(4) 0.009(5) 0.008(5)
C3 0.055(5) 0.026(4) 0.046(5) 0.006(4) 0.002(4) 0.005(4)
C4 0.045(4) 0.015(3) 0.044(5) 0.005(3) 0.006(4) 0.005(3)
C5 0.046(4) 0.019(3) 0.043(4) 0.010(3) 0.000(4) 0.004(3)
C6 0.041(4) 0.018(3) 0.042(4) 0.008(3) 0.004(3) 0.007(3)
C7 0.039(4) 0.019(3) 0.039(4) 0.012(3) 0.003(3) 0.006(3)
C8 0.035(4) 0.014(3) 0.040(4) 0.010(3) 0.004(3) 0.003(3)
C9 0.028(4) 0.020(3) 0.043(4) 0.006(3) 0.008(4) 0.005(3)
C10 0.038(4) 0.018(3) 0.044(4) 0.008(3) 0.004(3) 0.004(3)
C11 0.031(4) 0.018(3) 0.044(4) 0.010(3) 0.004(4) 0.010(3)
C13 0.028(4) 0.027(4) 0.046(4) 0.012(3) 0.011(4) 0.005(3)
C14 0.027(4) 0.049(5) 0.041(5) 0.006(4) -0.003(4) 0.014(4)
C15 0.029(4) 0.052(5) 0.042(5) 0.006(4) -0.001(4) 0.009(4)
C16 0.033(4) 0.047(4) 0.037(5) 0.003(4) -0.002(4) 0.007(4)
C17 0.022(4) 0.040(4) 0.040(5) 0.002(4) 0.001(4) 0.006(3)
C18 0.023(3) 0.043(4) 0.035(4) -0.004(3) -0.001(3) 0.006(3)
C19 0.024(3) 0.036(4) 0.033(4) -0.002(3) 0.003(3) 0.005(3)
C20 0.019(3) 0.035(4) 0.034(4) -0.002(3) 0.002(3) 0.002(3)
C21 0.023(3) 0.033(4) 0.033(4) 0.001(3) -0.001(3) 0.008(3)
C22 0.020(3) 0.028(4) 0.032(4) -0.003(3) 0.000(3) 0.005(3)
C23 0.016(3) 0.035(4) 0.032(4) -0.004(3) 0.003(3) 0.002(3)
C24 0.019(3) 0.029(4) 0.031(4) -0.001(3) 0.001(3) -0.001(3)
C25 0.016(4) 0.028(4) 0.034(5) -0.004(4) -0.001(4) 0.008(3)
C26 0.017(4) 0.032(4) 0.032(5) -0.001(4) -0.002(4) 0.000(4)
C27 0.033(4) 0.018(4) 0.040(5) 0.014(4) 0.001(4) 0.006(4)
C28 0.049(5) 0.041(5) 0.074(6) 0.017(5) 0.025(5) 0.007(4)
C29 0.049(5) 0.041(5) 0.080(6) 0.015(5) 0.026(5) 0.006(4)
C30 0.027(4) 0.026(4) 0.059(5) 0.020(4) 0.022(4) 0.007(3)
C31 0.041(4) 0.038(4) 0.074(5) 0.012(4) 0.021(4) 0.009(4)
C32 0.032(4) 0.029(4) 0.069(5) 0.014(4) 0.020(4) 0.004(3)
C33 0.031(3) 0.027(3) 0.067(4) 0.013(3) 0.015(3) 0.005(3)
C34 0.031(4) 0.024(3) 0.064(5) 0.016(3) 0.015(4) 0.015(3)
C35 0.031(4) 0.028(4) 0.064(5) 0.013(3) 0.017(4) 0.011(3)
C36 0.028(4) 0.026(4) 0.062(5) 0.016(4) 0.015(4) 0.007(3)
C37 0.034(4) 0.026(4) 0.058(5) 0.013(3) 0.015(4) 0.008(3)
C38 0.031(4) 0.026(4) 0.064(5) 0.013(4) 0.010(4) 0.016(3)
C39 0.040(5) 0.032(5) 0.067(6) 0.007(5) 0.007(5) 0.012(4)
C40 0.033(4) 0.020(4) 0.056(5) 0.014(4) 0.013(4) 0.008(3)
C41 0.046(4) 0.044(4) 0.087(5) 0.015(4) 0.003(4) 0.005(4)
C42 0.042(5) 0.043(5) 0.087(7) 0.012(5) 0.007(5) 0.004(5)
C43 0.045(5) 0.045(5) 0.089(6) 0.014(5) 0.009(5) 0.002(4)
C44 0.031(4) 0.030(4) 0.074(5) 0.017(4) 0.009(4) 0.005(4)
C45 0.033(4) 0.034(4) 0.075(5) 0.017(4) 0.011(4) 0.007(3)
C46 0.028(4) 0.029(4) 0.071(5) 0.021(4) 0.013(4) 0.007(3)
C47 0.026(4) 0.029(4) 0.068(5) 0.017(4) 0.012(4) 0.011(3)
C48 0.020(3) 0.026(4) 0.067(5) 0.018(3) 0.015(4) 0.009(3)
C49 0.021(4) 0.025(4) 0.064(5) 0.017(4) 0.014(4) 0.009(3)
C50 0.025(4) 0.028(4) 0.063(5) 0.020(4) 0.014(4) 0.011(3)
C51 0.028(4) 0.029(4) 0.063(5) 0.022(4) 0.013(4) 0.008(3)
C52 0.035(5) 0.035(5) 0.071(7) 0.015(5) 0.011(5) 0.020(4)
C53 0.026(4) 0.027(4) 0.054(5) 0.018(4) 0.012(4) 0.005(4)
C54 0.096(3) 0.096(3) 0.096(3) 0.0266(14) 0.0237(13) 0.0076(11)
C58 0.096(3) 0.096(3) 0.096(3) 0.0266(14) 0.0237(13) 0.0076(11)
C59 0.096(3) 0.096(3) 0.096(3) 0.0266(14) 0.0237(13) 0.0076(11)
C60 0.121(5) 0.120(5) 0.120(5) 0.0339(16) 0.0294(15) 0.0097(11)
C61 0.121(5) 0.120(5) 0.120(5) 0.0339(16) 0.0294(15) 0.0097(11)
C62 0.121(5) 0.120(5) 0.120(5) 0.0339(16) 0.0294(15) 0.0097(11)
N1 0.050(6) 0.008(4) 0.045(6) 0.003(4) -0.002(5) -0.005(4)
N2 0.025(5) 0.040(6) 0.054(8) 0.013(5) 0.016(5) 0.012(4)
N3 0.026(5) 0.017(5) 0.094(11) 0.016(5) 0.029(6) 0.001(4)
N4 0.021(5) 0.035(6) 0.086(11) -0.008(6) 0.014(6) 0.002(4)
N5 0.086(5) 0.087(5) 0.087(5) 0.0244(19) 0.0221(18) 0.0060(13)
N6 0.092(6) 0.092(6) 0.092(6) 0.026(2) 0.0228(18) 0.0067(13)
O1 0.019(4) 0.022(4) 0.054(6) 0.002(4) 0.002(4) -0.008(3)
O2 0.048(5) 0.031(5) 0.053(7) 0.005(4) -0.003(5) 0.023(4)
O3 0.014(3) 0.047(5) 0.042(6) -0.001(4) 0.006(4) 0.004(3)
O4 0.026(4) 0.033(5) 0.041(6) -0.012(4) -0.006(4) 0.007(3)
O5 0.022(4) 0.022(4) 0.074(7) 0.012(4) 0.017(4) 0.006(3)
O6 0.015(4) 0.040(5) 0.097(9) 0.040(6) 0.015(5) 0.002(4)
O7 0.027(4) 0.018(4) 0.030(5) -0.008(3) -0.009(4) -0.001(3)
O8 0.023(4) 0.043(5) 0.054(7) -0.004(4) 0.007(4) 0.006(4)
O9 0.028(5) 0.040(6) 0.131(12) 0.021(7) 0.011(6) 0.015(4)
O10 0.045(5) 0.022(4) 0.065(7) 0.011(4) 0.005(5) 0.020(4)
O11 0.062(6) 0.012(4) 0.041(6) 0.001(3) -0.021(5) 0.003(4)
O12 0.023(4) 0.015(4) 0.070(7) -0.001(4) -0.006(4) 0.002(3)
O13 0.019(4) 0.027(4) 0.064(7) 0.011(4) 0.010(4) 0.007(3)
O14 0.061(6) 0.014(4) 0.072(8) 0.009(4) 0.030(6) 0.001(4)
O15 0.064(7) 0.027(5) 0.142(13) 0.020(7) -0.011(8) 0.021(5)
O16 0.029(5) 0.070(8) 0.081(9) 0.040(7) 0.022(6) 0.018(5)
O17 0.062(3) 0.062(3) 0.062(3) 0.0178(15) 0.0157(14) 0.0051(13)
O18 0.050(3) 0.050(3) 0.050(3) 0.0144(14) 0.0128(13) 0.0040(12)

loop_
_atom_type_symbol
_atom_type_description
_atom_type_scat_dispersion_real
_atom_type_scat_dispersion_imag
_atom_type_scat_source
C C 0.0033 0.0016 'International Tables Vol C Tables 4.2.6.8 and 6.1.1.4'
H H 0.0000 0.0000 'International Tables Vol C Tables 4.2.6.8 and 6.1.1.4'
N N 0.0061 0.0033 'International Tables Vol C Tables 4.2.6.8 and 6.1.1.4'
O O 0.0106 0.0060 'International Tables Vol C Tables 4.2.6.8 and 6.1.1.4'
Co Co 0.3494 0.9721 'International Tables Vol C Tables 4.2.6.8 and 6.1.1.4'

loop_
_geom_angle_atom_site_label_1
_geom_angle_atom_site_label_2
_geom_angle_atom_site_label_3
_geom_angle
_geom_angle_site_symmetry_1
_geom_angle_site_symmetry_3
_geom_angle_publ_flag
O4 Co1 O6 99.2(5) . . ?
O4 Co1 N4 95.1(4) . 1_455 ?
O6 Co1 N4 90.4(5) . 1_455 ?
O4 Co1 O17 85.9(5) . . ?
O6 Co1 O17 171.5(5) . . ?
N4 Co1 O17 82.3(5) 1_455 . ?
O4 Co1 O2 158.3(4) . . ?
O6 Co1 O2 90.2(5) . . ?
N4 Co1 O2 104.4(5) 1_455 . ?
O17 Co1 O2 87.4(5) . . ?
O4 Co1 O1 99.6(3) . . ?
O6 Co1 O1 92.8(3) . . ?
N4 Co1 O1 164.2(5) 1_455 . ?
O17 Co1 O1 93.1(4) . . ?
O2 Co1 O1 60.2(3) . . ?
O3 Co2 O5 121.0(4) . . ?
O3 Co2 O10 137.0(4) . 1_545 ?
O5 Co2 O10 100.2(4) . 1_545 ?
O3 Co2 O1 90.3(3) . . ?
O5 Co2 O1 87.9(3) . . ?
O10 Co2 O1 104.1(4) 1_545 . ?
O3 Co2 N2 83.6(4) . 1_655 ?
O5 Co2 N2 83.1(4) . 1_655 ?
O10 Co2 N2 89.9(4) 1_545 1_655 ?
O1 Co2 N2 164.6(4) . 1_655 ?
O3 Co2 O9 82.2(4) . 1_545 ?
O5 Co2 O9 156.8(4) . 1_545 ?
O10 Co2 O9 57.1(4) 1_545 1_545 ?
O1 Co2 O9 93.1(4) . 1_545 ?
N2 Co2 O9 100.1(5) 1_655 1_545 ?
O11 Co3 O13 129.3(4) . . ?
O11 Co3 O16 130.3(5) . 1_455 ?
O13 Co3 O16 97.8(4) . 1_455 ?
O11 Co3 O7 88.3(3) . 1_666 ?
O13 Co3 O7 87.2(4) . 1_666 ?
O16 Co3 O7 112.2(4) 1_455 1_666 ?
O11 Co3 N1 84.9(4) . 1_565 ?
O13 Co3 N1 83.6(4) . 1_565 ?
O16 Co3 N1 85.4(4) 1_455 1_565 ?
O7 Co3 N1 161.2(4) 1_666 1_565 ?
O12 Co4 O14 103.2(5) . . ?
O12 Co4 O18 88.3(5) . . ?
O14 Co4 O18 167.4(5) . . ?
O12 Co4 N3 89.4(4) . 1_545 ?
O14 Co4 N3 87.2(4) . 1_545 ?
O18 Co4 N3 87.8(4) . 1_545 ?
O12 Co4 O8 152.4(4) . 1_666 ?
O14 Co4 O8 88.6(4) . 1_666 ?
O18 Co4 O8 83.3(4) . 1_666 ?
N3 Co4 O8 116.3(4) 1_545 1_666 ?
O12 Co4 O7 95.5(3) . 1_666 ?
O14 Co4 O7 89.5(4) . 1_666 ?
O18 Co4 O7 94.6(4) . 1_666 ?
N3 Co4 O7 174.6(4) 1_545 1_666 ?
O8 Co4 O7 59.3(3) 1_666 1_666 ?
N1 C1 C2 121.3(12) . . ?
N1 C1 H1 119.4 . . ?
C2 C1 H1 119.4 . . ?
C1 C2 C3 118.0(14) . . ?
C1 C2 H2 121.0 . . ?
C3 C2 H2 121.0 . . ?
C5 C3 C2 121.9(14) . . ?
C5 C3 H3 119.1 . . ?
C2 C3 H3 119.1 . . ?
N1 C4 C5 123.5(12) . . ?
N1 C4 H4 118.2 . . ?
C5 C4 H4 118.2 . . ?
C3 C5 C4 117.7(11) . . ?
C3 C5 C6 124.1(12) . . ?
C4 C5 C6 118.2(12) . . ?
C7 C6 C10 120.9(10) . . ?
C7 C6 C5 120.8(12) . . ?
C10 C6 C5 118.3(11) . . ?
C6 C7 C8 121.5(12) . . ?
C6 C7 H7 119.2 . . ?
C8 C7 H7 119.2 . . ?
C9 C8 C7 118.3(11) . . ?
C9 C8 C27 121.4(9) . . ?
C7 C8 C27 120.3(10) . . ?
C8 C9 C11 121.2(10) . . ?
C8 C9 H9 119.4 . . ?
C11 C9 H9 119.4 . . ?
C6 C10 C11 119.1(12) . . ?
C6 C10 H10 120.5 . . ?
C11 C10 H10 120.5 . . ?
C9 C11 C10 118.9(11) . . ?
C9 C11 C13 119.7(10) . . ?
C10 C11 C13 121.4(12) . . ?
O2 C13 O1 122.2(12) . . ?
O2 C13 C11 118.6(12) . . ?
O1 C13 C11 119.0(10) . . ?
N2 C14 C15 122.2(12) . . ?
N2 C14 H14 118.9 . . ?
C15 C14 H14 118.9 . . ?
C16 C15 C14 116.0(13) . . ?
C16 C15 H15 122.0 . . ?
C14 C15 H15 122.0 . . ?
C18 C16 C15 121.5(14) . . ?
C18 C16 H16 119.3 . . ?
C15 C16 H16 119.3 . . ?
N2 C17 C18 121.3(13) . . ?
N2 C17 H17 119.3 . . ?
C18 C17 H17 119.3 . . ?
C16 C18 C17 117.2(11) . . ?
C16 C18 C19 123.3(13) . . ?
C17 C18 C19 119.2(12) . . ?
C20 C19 C21 119.7(10) . . ?
C20 C19 C18 121.0(11) . . ?
C21 C19 C18 119.3(11) . . ?
C19 C20 C22 117.4(11) . . ?
C19 C20 H20 121.3 . . ?
C22 C20 H20 121.3 . . ?
C23 C21 C19 121.4(11) . . ?
C23 C21 H21 119.3 . . ?
C19 C21 H21 119.3 . . ?
C20 C22 C24 122.2(11) . . ?
C20 C22 C25 118.3(10) . . ?
C24 C22 C25 119.3(9) . . ?
C21 C23 C24 120.0(11) . . ?
C21 C23 C26 119.8(11) . . ?
C24 C23 C26 119.9(10) . . ?
C23 C24 C22 118.9(10) . . ?
C23 C24 H24 120.6 . . ?
C22 C24 H24 120.6 . . ?
O8 C25 O7 119.2(11) . . ?
O8 C25 C22 120.5(11) . . ?
O7 C25 C22 120.4(9) . . ?
O3 C26 O4 125.3(11) . . ?
O3 C26 C23 118.0(11) . . ?
O4 C26 C23 116.2(10) . . ?
O11 C27 O12 127.2(12) . . ?
O11 C27 C8 116.1(10) . . ?
O12 C27 C8 116.7(9) . . ?
C29 C28 N3 123.1(14) . . ?
C29 C28 H28 118.4 . . ?
N3 C28 H28 118.4 . . ?
C28 C29 C31 117.0(14) . . ?
C28 C29 H29 121.5 . . ?
C31 C29 H29 121.5 . . ?
N3 C30 C32 127.7(11) . . ?
N3 C30 H30 116.1 . . ?
C32 C30 H30 116.1 . . ?
C32 C31 C29 121.9(13) . . ?
C32 C31 H31 119.1 . . ?
C29 C31 H31 119.1 . . ?
C31 C32 C30 115.1(12) . . ?
C31 C32 C33 125.9(12) . . ?
C30 C32 C33 118.8(12) . . ?
C35 C33 C34 116.7(12) . . ?
C35 C33 C32 121.9(12) . . ?
C34 C33 C32 121.1(11) . . ?
C36 C34 C33 124.8(10) . . ?
C36 C34 H34 117.6 . . ?
C33 C34 H34 117.6 . . ?
C33 C35 C37 122.8(12) . . ?
C33 C35 H35 118.6 . . ?
C37 C35 H35 118.6 . . ?
C34 C36 C38 113.6(11) . . ?
C34 C36 C40 125.1(11) . . ?
C38 C36 C40 121.3(11) . . ?
C38 C37 C35 118.9(11) . . ?
C38 C37 C39 121.8(12) . . ?
C35 C37 C39 119.3(11) . . ?
C37 C38 C36 123.1(11) . . ?
C37 C38 H38 118.4 . . ?
C36 C38 H38 118.4 . . ?
O15 C39 O16 121.9(14) . . ?
O15 C39 C37 117.2(14) . . ?
O16 C39 C37 120.6(13) . . ?
O14 C40 O13 120.5(11) . . ?
O14 C40 C36 119.7(10) . . ?
O13 C40 C36 119.5(10) . . ?
C43 C41 C45 118.3(15) . . ?
C43 C41 H41 120.9 . . ?
C45 C41 H41 120.9 . . ?
C43 C42 N4 124.2(16) . . ?
C43 C42 H42 117.9 . . ?
N4 C42 H42 117.9 . . ?
C42 C43 C41 119.3(16) . . ?
C42 C43 H43 120.3 . . ?
C41 C43 H43 120.3 . . ?
N4 C44 C45 124.5(13) . . ?
N4 C44 H44 117.8 . . ?
C45 C44 H44 117.8 . . ?
C44 C45 C41 116.1(14) . . ?
C44 C45 C46 122.6(13) . . ?
C41 C45 C46 121.1(13) . . ?
C48 C46 C47 118.0(11) . . ?
C48 C46 C45 121.2(11) . . ?
C47 C46 C45 120.5(11) . . ?
C50 C47 C46 122.7(12) . . ?
C50 C47 H47 118.7 . . ?
C46 C47 H47 118.7 . . ?
C46 C48 C49 120.9(10) . . ?
C46 C48 H48 119.5 . . ?
C49 C48 H48 119.5 . . ?
C51 C49 C48 118.8(10) . . ?
C51 C49 C53 121.5(10) . . ?
C48 C49 C53 119.7(10) . . ?
C47 C50 C51 119.2(10) . . ?
C47 C50 C52 120.4(11) . . ?
C51 C50 C52 120.3(11) . . ?
C49 C51 C50 120.1(11) . . ?
C49 C51 H51 119.9 . . ?
C50 C51 H51 119.9 . . ?
O10 C52 O9 122.7(12) . . ?
O10 C52 C50 118.7(12) . . ?
O9 C52 C50 118.5(13) . . ?
O5 C53 O6 125.2(11) . . ?
O5 C53 C49 118.9(10) . . ?
O6 C53 C49 115.9(9) . . ?
O17 C54 N5 122.8(17) . . ?
O17 C54 H54 118.6 . . ?
N5 C54 H54 118.6 . . ?
N5 C58 H58A 109.5 . . ?
N5 C58 H58B 109.5 . . ?
H58A C58 H58B 109.5 . . ?
N5 C58 H58C 109.5 . . ?
H58A C58 H58C 109.5 . . ?
H58B C58 H58C 109.5 . . ?
N5 C59 H59A 109.5 . . ?
N5 C59 H59B 109.5 . . ?
H59A C59 H59B 109.5 . . ?
N5 C59 H59C 109.5 . . ?
H59A C59 H59C 109.5 . . ?
H59B C59 H59C 109.5 . . ?
O18 C60 N6 121.8(19) . . ?
O18 C60 H60 119.1 . . ?
N6 C60 H60 119.1 . . ?
N6 C61 H61A 109.5 . . ?
N6 C61 H61B 109.5 . . ?
H61A C61 H61B 109.5 . . ?
N6 C61 H61C 109.5 . . ?
H61A C61 H61C 109.5 . . ?
H61B C61 H61C 109.5 . . ?
N6 C62 H62A 109.5 . . ?
N6 C62 H62B 109.5 . . ?
H62A C62 H62B 109.5 . . ?
N6 C62 H62C 109.5 . . ?
H62A C62 H62C 109.5 . . ?
H62B C62 H62C 109.5 . . ?
C4 N1 C1 117.5(12) . . ?
C4 N1 Co3 119.8(9) . 1_545 ?
C1 N1 Co3 122.5(8) . 1_545 ?
C14 N2 C17 121.0(13) . . ?
C14 N2 Co2 122.0(9) . 1_455 ?
C17 N2 Co2 117.0(10) . 1_455 ?
C30 N3 C28 114.4(11) . . ?
C30 N3 Co4 123.0(8) . 1_565 ?
C28 N3 Co4 120.9(9) . 1_565 ?
C42 N4 C44 117.4(13) . . ?
C42 N4 Co1 120.2(10) . 1_655 ?
C44 N4 Co1 122.5(9) . 1_655 ?
C54 N5 C59 119.9(15) . . ?
C54 N5 C58 112.3(14) . . ?
C59 N5 C58 126.3(16) . . ?
C60 N6 C61 114.1(15) . . ?
C60 N6 C62 119.4(17) . . ?
C61 N6 C62 122.2(17) . . ?
C13 O1 Co2 130.3(7) . . ?
C13 O1 Co1 83.9(7) . . ?
Co2 O1 Co1 99.9(4) . . ?
C13 O2 Co1 93.6(9) . . ?
C26 O3 Co2 146.0(9) . . ?
C26 O4 Co1 122.4(8) . . ?
C53 O5 Co2 118.3(8) . . ?
C53 O6 Co1 131.7(9) . . ?
C25 O7 Co3 129.7(8) . 1_444 ?
C25 O7 Co4 89.2(6) . 1_444 ?
Co3 O7 Co4 103.1(4) 1_444 1_444 ?
C25 O8 Co4 92.2(8) . 1_444 ?
C52 O9 Co2 81.9(8) . 1_565 ?
C52 O10 Co2 97.5(9) . 1_565 ?
C27 O11 Co3 141.9(9) . . ?
C27 O12 Co4 124.6(7) . . ?
C40 O13 Co3 118.2(8) . . ?
C40 O14 Co4 130.3(9) . . ?
C39 O16 Co3 100.4(10) . 1_655 ?
C54 O17 Co1 133.2(12) . . ?
C60 O18 Co4 121.9(13) . . ?

loop_
_geom_bond_atom_site_label_1
_geom_bond_atom_site_label_2
_geom_bond_distance
_geom_bond_site_symmetry_2
_geom_bond_publ_flag
Co1 O4 2.007(9) . ?
Co1 O6 2.042(9) . ?
Co1 N4 2.104(12) 1_455 ?
Co1 O17 2.106(11) . ?
Co1 O2 2.112(11) . ?
Co1 O1 2.314(9) . ?
Co2 O3 2.007(9) . ?
Co2 O5 2.090(8) . ?
Co2 O10 2.106(8) 1_545 ?
Co2 O1 2.170(10) . ?
Co2 N2 2.221(12) 1_655 ?
Co2 O9 2.390(12) 1_545 ?
Co3 O11 2.006(9) . ?
Co3 O13 2.065(8) . ?
Co3 O16 2.092(11) 1_455 ?
Co3 O7 2.124(9) 1_666 ?
Co3 N1 2.171(12) 1_565 ?
Co4 O12 2.009(9) . ?
Co4 O14 2.055(10) . ?
Co4 O18 2.061(11) . ?
Co4 N3 2.160(10) 1_545 ?
Co4 O8 2.177(10) 1_666 ?
Co4 O7 2.225(8) 1_666 ?
C1 N1 1.378(18) . ?
C1 C2 1.41(2) . ?
C1 H1 0.9300 . ?
C2 C3 1.402(19) . ?
C2 H2 0.9300 . ?
C3 C5 1.35(2) . ?
C3 H3 0.9300 . ?
C4 N1 1.367(14) . ?
C4 C5 1.402(19) . ?
C4 H4 0.9300 . ?
C5 C6 1.505(15) . ?
C6 C7 1.316(18) . ?
C6 C10 1.394(19) . ?
C7 C8 1.424(14) . ?
C7 H7 0.9300 . ?
C8 C9 1.350(18) . ?
C8 C27 1.521(17) . ?
C9 C11 1.400(18) . ?
C9 H9 0.9300 . ?
C10 C11 1.399(14) . ?
C10 H10 0.9300 . ?
C11 C13 1.506(18) . ?
C13 O2 1.258(14) . ?
C13 O1 1.286(16) . ?
C14 N2 1.291(19) . ?
C14 C15 1.45(2) . ?
C14 H14 0.9300 . ?
C15 C16 1.370(18) . ?
C15 H15 0.9300 . ?
C16 C18 1.34(2) . ?
C16 H16 0.9300 . ?
C17 N2 1.288(15) . ?
C17 C18 1.46(2) . ?
C17 H17 0.9300 . ?
C18 C19 1.481(15) . ?
C19 C20 1.416(17) . ?
C19 C21 1.422(18) . ?
C20 C22 1.415(14) . ?
C20 H20 0.9300 . ?
C21 C23 1.367(14) . ?
C21 H21 0.9300 . ?
C22 C24 1.401(17) . ?
C22 C25 1.493(15) . ?
C23 C24 1.408(16) . ?
C23 C26 1.490(17) . ?
C24 H24 0.9300 . ?
C25 O8 1.250(13) . ?
C25 O7 1.277(15) . ?
C26 O3 1.239(13) . ?
C26 O4 1.308(15) . ?
C27 O11 1.249(13) . ?
C27 O12 1.260(15) . ?
C28 C29 1.42(2) . ?
C28 N3 1.39(2) . ?
C28 H28 0.9300 . ?
C29 C31 1.40(2) . ?
C29 H29 0.9300 . ?
C30 N3 1.318(15) . ?
C30 C32 1.417(17) . ?
C30 H30 0.9300 . ?
C31 C32 1.37(2) . ?
C31 H31 0.9300 . ?
C32 C33 1.468(18) . ?
C33 C35 1.346(17) . ?
C33 C34 1.432(18) . ?
C34 C36 1.348(16) . ?
C34 H34 0.9300 . ?
C35 C37 1.391(17) . ?
C35 H35 0.9300 . ?
C36 C38 1.474(15) . ?
C36 C40 1.404(17) . ?
C37 C38 1.331(19) . ?
C37 C39 1.539(18) . ?
C38 H38 0.9300 . ?
C39 O15 1.240(18) . ?
C39 O16 1.201(18) . ?
C40 O14 1.293(14) . ?
C40 O13 1.322(13) . ?
C41 C43 1.45(2) . ?
C41 C45 1.40(2) . ?
C41 H41 0.9300 . ?
C42 C43 1.28(2) . ?
C42 N4 1.37(2) . ?
C42 H42 0.9300 . ?
C43 H43 0.9300 . ?
C44 N4 1.329(16) . ?
C44 C45 1.382(19) . ?
C44 H44 0.9300 . ?
C45 C46 1.486(18) . ?
C46 C48 1.402(18) . ?
C46 C47 1.423(16) . ?
C47 C50 1.339(16) . ?
C47 H47 0.9300 . ?
C48 C49 1.416(15) . ?
C48 H48 0.9300 . ?
C49 C51 1.402(15) . ?
C49 C53 1.506(16) . ?
C50 C51 1.438(17) . ?
C50 C52 1.519(16) . ?
C51 H51 0.9300 . ?
C52 O10 1.185(18) . ?
C52 O9 1.280(17) . ?
C53 O5 1.268(14) . ?
C53 O6 1.281(14) . ?
C54 O17 1.184(17) . ?
C54 N5 1.444(17) . ?
C54 H54 0.9300 . ?
C58 N5 1.436(18) . ?
C58 H58A 0.9600 . ?
C58 H58B 0.9600 . ?
C58 H58C 0.9600 . ?
C59 N5 1.388(17) . ?
C59 H59A 0.9600 . ?
C59 H59B 0.9600 . ?
C59 H59C 0.9600 . ?
C60 O18 1.185(18) . ?
C60 N6 1.436(18) . ?
C60 H60 0.9300 . ?
C61 N6 1.463(18) . ?
C61 H61A 0.9600 . ?
C61 H61B 0.9600 . ?
C61 H61C 0.9600 . ?
C62 N6 1.387(18) . ?
C62 H62A 0.9600 . ?
C62 H62B 0.9600 . ?
C62 H62C 0.9600 . ?
N1 Co3 2.171(12) 1_545 ?
N2 Co2 2.221(12) 1_455 ?
N3 Co4 2.160(10) 1_565 ?
N4 Co1 2.104(12) 1_655 ?
O7 Co3 2.124(9) 1_444 ?
O7 Co4 2.225(8) 1_444 ?
O8 Co4 2.177(10) 1_444 ?
O9 Co2 2.390(12) 1_565 ?
O10 Co2 2.106(8) 1_565 ?
O16 Co3 2.092(11) 1_655 ?
